data_7249376
loop_
_publ_author_name
'Tian, Zhengfang'
'Yang, Shun-Yi'
'Zhu, Junlun'
'Ruan, Zhijun'
'Shao, Dong'

_publ_section_title
;
 Topological and magnetic regulation in three cobalt(ii) coordination
 polymers constructed using a mixed bipyrimidine--tetracarboxylate
 strategy
;
_journal_issue 41
_journal_name_full CrystEngComm
_journal_page_first 5933
_journal_page_last 5940
_journal_paper_doi 10.1039/D4CE00902A
_journal_volume 26
_journal_year 2024
_chemical_formula_moiety 'C9 H8 Co N2 O6, C3 H7 N O, H2 O'
_chemical_formula_sum 'C12 H17 Co N3 O8'
_chemical_formula_weight 390.21
_space_group_crystal_system monoclinic
_space_group_IT_number 14
_space_group_name_Hall '-P 2ybc'
_space_group_name_H-M_alt 'P 1 21/c 1'
_atom_sites_solution_hydrogens mixed
_atom_sites_solution_primary iterative
_audit_creation_date 2024-07-15
_audit_creation_method
;
Olex2 1.5
(compiled 2024.02.16 svn.r378c4104 for OlexSys, GUI svn.r6928)
;
_audit_update_record
;
2024-07-28 deposited with the CCDC.	2024-09-25 downloaded from the CCDC.
;
_cell_angle_alpha 90
_cell_angle_beta 100.6700(10)
_cell_angle_gamma 90
_cell_formula_units_Z 4
_cell_length_a 12.0964(5)
_cell_length_b 15.9359(6)
_cell_length_c 7.9797(2)
_cell_measurement_reflns_used 9248
_cell_measurement_temperature 250.00
_cell_measurement_theta_max 26.86
_cell_measurement_theta_min 2.90
_cell_volume 1511.63(9)
_computing_molecular_graphics 'Olex2 1.5 (Dolomanov et al., 2009)'
_computing_publication_material 'Olex2 1.5 (Dolomanov et al., 2009)'
_computing_structure_refinement 'XL  (Sheldrick, 2008)'
_computing_structure_solution 'olex2.solve 1.5 (Bourhis et al., 2015)'
_diffrn_ambient_temperature 250.00
_diffrn_measured_fraction_theta_full 0.998
_diffrn_measured_fraction_theta_max 0.997
_diffrn_measurement_device_type 'Bruker APEX-II CCD'
_diffrn_measurement_method '\f and \w scans'
_diffrn_radiation_type MoK\a
_diffrn_radiation_wavelength 0.71073
_diffrn_reflns_av_R_equivalents 0.0767
_diffrn_reflns_av_unetI/netI 0.0365
_diffrn_reflns_Laue_measured_fraction_full 0.998
_diffrn_reflns_Laue_measured_fraction_max 0.997
_diffrn_reflns_limit_h_max 15
_diffrn_reflns_limit_h_min -15
_diffrn_reflns_limit_k_max 20
_diffrn_reflns_limit_k_min -20
_diffrn_reflns_limit_l_max 10
_diffrn_reflns_limit_l_min -9
_diffrn_reflns_number 37574
_diffrn_reflns_point_group_measured_fraction_full 0.998
_diffrn_reflns_point_group_measured_fraction_max 0.997
_diffrn_reflns_theta_full 25.242
_diffrn_reflns_theta_max 27.522
_diffrn_reflns_theta_min 2.137
_diffrn_standards_number 0
_exptl_absorpt_coefficient_mu 1.185
_exptl_absorpt_correction_type none
_exptl_crystal_colour orange
_exptl_crystal_colour_primary orange
_exptl_crystal_density_diffrn 1.715
_exptl_crystal_description block
_exptl_crystal_F_000 804
_exptl_crystal_size_max 0.34
_exptl_crystal_size_mid 0.21
_exptl_crystal_size_min 0.12
_refine_diff_density_max 0.462
_refine_diff_density_min -0.811
_refine_diff_density_rms 0.096
_refine_ls_extinction_method none
_refine_ls_goodness_of_fit_ref 1.044
_refine_ls_hydrogen_treatment constr
_refine_ls_matrix_type full
_refine_ls_number_parameters 219
_refine_ls_number_reflns 3480
_refine_ls_number_restraints 0
_refine_ls_restrained_S_all 1.044
_refine_ls_R_factor_all 0.0607
_refine_ls_R_factor_gt 0.0452
_refine_ls_shift/su_max 0.000
_refine_ls_shift/su_mean 0.000
_refine_ls_structure_factor_coef Fsqd
_refine_ls_weighting_details 'w=1/[\s^2^(Fo^2^)+(0.0645P)^2^+2.9936P] where P=(Fo^2^+2Fc^2^)/3'
_refine_ls_weighting_scheme calc
_refine_ls_wR_factor_gt 0.1201
_refine_ls_wR_factor_ref 0.1300
_reflns_Friedel_coverage 0.000
_reflns_number_gt 2819
_reflns_number_total 3480
_reflns_threshold_expression 'I > 2\s(I)'
_cod_data_source_file d4ce00902a2.cif
_cod_data_source_block Co2
_cod_depositor_comments 'Adding full bibliography for 7249374--7249376.cif.'
_cod_database_code 7249376
_shelx_shelxl_version_number 2017/1
_shelx_space_group_comment
;
The symmetry employed for this shelxl refinement is uniquely defined
by the following loop, which should always be used as a source of
symmetry information in preference to the above space-group names.
They are only intended as comments.
;
_shelx_estimated_absorpt_t_max 0.871
_shelx_estimated_absorpt_t_min 0.689
_olex2_refinement_description
;
1. Fixed Uiso
 At 1.2 times of:
  All C(H) groups
 At 1.5 times of:
  All C(H,H,H) groups, All O(H,H) groups
2.a Free rotating group:
 O8(H8A,H8B)
2.b Rotating group:
 O2(H2A,H2B), O3(H3A,H3B)
2.c Aromatic/amide H refined with riding coordinates:
 C2(H2), C3(H3), C7(H7), C8(H8), C9(H9)
2.d Idealised Me refined as rotating group:
 C11(H11A,H11B,H11C), C13(H13A,H13B,H13C)
;
_olex2_submission_special_instructions 'No special instructions were received'

loop_
_space_group_symop_operation_xyz
'x, y, z'
'-x, y+1/2, -z+1/2'
'-x, -y, -z'
'x, -y-1/2, z-1/2'

loop_
_atom_site_label
_atom_site_type_symbol
_atom_site_fract_x
_atom_site_fract_y
_atom_site_fract_z
_atom_site_U_iso_or_equiv
_atom_site_adp_type
_atom_site_occupancy
_atom_site_site_symmetry_order
_atom_site_calc_flag
_atom_site_refinement_flags_posn
_atom_site_refinement_flags_adp
_atom_site_refinement_flags_occupancy
_atom_site_disorder_assembly
_atom_site_disorder_group
Co1 Co 0.31756(3) 0.40262(2) 0.59184(5) 0.01728(14) Uani 1 1 d . . . . .
O1 O 0.20829(19) 0.44643(13) 0.3783(3) 0.0230(5) Uani 1 1 d . . . . .
O2 O 0.2740(2) 0.27807(13) 0.5287(3) 0.0254(5) Uani 1 1 d . . . . .
H2A H 0.226571 0.276706 0.433829 0.038 Uiso 1 1 d R U . . .
H2B H 0.237539 0.257657 0.602318 0.038 Uiso 1 1 d R U . . .
O3 O 0.42499(19) 0.36096(14) 0.8133(3) 0.0233(5) Uani 1 1 d . . . . .
H3A H 0.399388 0.377469 0.901381 0.035 Uiso 1 1 d R U . . .
H3B H 0.489047 0.385585 0.821948 0.035 Uiso 1 1 d R U . . .
O4 O -0.19314(19) 0.57471(16) 0.2678(3) 0.0274(5) Uani 1 1 d . . . . .
O5 O -0.2889(2) 0.56776(17) 0.0014(3) 0.0327(6) Uani 1 1 d . . . . .
O6 O 0.1692(2) 0.32976(14) 0.2242(3) 0.0308(5) Uani 1 1 d . . . . .
N1 N 0.4489(2) 0.39701(15) 0.4402(3) 0.0192(5) Uani 1 1 d . . . . .
N2 N 0.5995(2) 0.47575(15) 0.3659(3) 0.0201(5) Uani 1 1 d . . . . .
C1 C -0.0954(3) 0.53308(19) 0.0519(4) 0.0194(6) Uani 1 1 d . . . . .
C2 C 0.5584(3) 0.3402(2) 0.2495(5) 0.0319(8) Uani 1 1 d . . . . .
H2 H 0.573853 0.296339 0.178589 0.038 Uiso 1 1 calc R U . . .
C3 C 0.4724(3) 0.3339(2) 0.3395(4) 0.0271(7) Uani 1 1 d . . . . .
H3 H 0.428892 0.284694 0.330723 0.033 Uiso 1 1 calc R U . . .
C4 C 0.5134(3) 0.46475(17) 0.4464(4) 0.0178(6) Uani 1 1 d . . . . .
C6 C 0.0816(3) 0.45721(18) 0.1176(4) 0.0199(6) Uani 1 1 d . . . . .
C7 C 0.6213(3) 0.4129(2) 0.2664(4) 0.0275(7) Uani 1 1 d . . . . .
H7 H 0.680981 0.418331 0.206536 0.033 Uiso 1 1 calc R U . . .
C8 C -0.0135(3) 0.49118(19) 0.1662(4) 0.0208(6) Uani 1 1 d . . . . .
H8 H -0.022578 0.485601 0.280115 0.025 Uiso 1 1 calc R U . . .
C10 C -0.2005(3) 0.56200(19) 0.1106(4) 0.0204(6) Uani 1 1 d . . . . .
C12 C 0.1615(3) 0.40695(19) 0.2483(4) 0.0198(6) Uani 1 1 d . . . . .
O7 O 0.2816(6) 0.6768(4) 0.3595(9) 0.129(2) Uani 1 1 d . . . . .
N3 N 0.1220(5) 0.7079(4) 0.4475(8) 0.0841(16) Uani 1 1 d . . . . .
C9 C 0.1961(5) 0.6428(5) 0.3973(7) 0.0785(19) Uani 1 1 d . . . . .
H9 H 0.181477 0.584856 0.394050 0.094 Uiso 1 1 calc R U . . .
C11 C 0.0106(7) 0.6847(5) 0.4672(15) 0.128(4) Uani 1 1 d . . . . .
H11A H -0.041330 0.694373 0.360856 0.192 Uiso 1 1 calc R U . . .
H11B H -0.011654 0.718323 0.556700 0.192 Uiso 1 1 calc R U . . .
H11C H 0.009521 0.625810 0.497264 0.192 Uiso 1 1 calc R U . . .
C13 C 0.1543(10) 0.7977(8) 0.4501(16) 0.166(5) Uiso 1 1 d . . . . .
H13A H 0.232265 0.802434 0.437626 0.249 Uiso 1 1 calc R U . . .
H13B H 0.144941 0.822520 0.557590 0.249 Uiso 1 1 calc R U . . .
H13C H 0.106727 0.826759 0.356887 0.249 Uiso 1 1 calc R U . . .
O8 O 0.3687(3) 0.5775(3) 0.1644(5) 0.0630(9) Uani 1 1 d G . . . .
H8A H 0.329707 0.599231 0.233204 0.094 Uiso 1 1 d G U . . .
H8B H 0.332888 0.532644 0.127616 0.094 Uiso 1 1 d G U . . .

loop_
_atom_site_aniso_label
_atom_site_aniso_U_11
_atom_site_aniso_U_22
_atom_site_aniso_U_33
_atom_site_aniso_U_23
_atom_site_aniso_U_13
_atom_site_aniso_U_12
Co1 0.0183(2) 0.0181(2) 0.0167(2) 0.00090(14) 0.00646(15) 0.00049(15)
O1 0.0266(12) 0.0236(11) 0.0179(10) 0.0006(8) 0.0015(9) 0.0044(9)
O2 0.0317(12) 0.0225(11) 0.0224(11) 0.0037(8) 0.0060(9) -0.0048(9)
O3 0.0233(11) 0.0255(11) 0.0215(11) 0.0017(8) 0.0054(9) 0.0038(9)
O4 0.0210(11) 0.0441(14) 0.0189(11) -0.0031(9) 0.0087(9) 0.0047(10)
O5 0.0225(12) 0.0539(16) 0.0218(12) -0.0017(11) 0.0046(9) 0.0111(11)
O6 0.0438(15) 0.0243(12) 0.0238(11) -0.0018(9) 0.0045(10) 0.0095(10)
N1 0.0203(12) 0.0164(12) 0.0226(12) -0.0009(9) 0.0087(10) -0.0004(9)
N2 0.0219(13) 0.0191(12) 0.0217(12) 0.0000(10) 0.0098(10) 0.0001(10)
C1 0.0210(15) 0.0220(14) 0.0167(13) -0.0010(11) 0.0072(11) 0.0015(11)
C2 0.041(2) 0.0242(16) 0.0349(18) -0.0097(14) 0.0190(16) 0.0002(14)
C3 0.0318(18) 0.0196(14) 0.0313(17) -0.0051(13) 0.0092(14) -0.0021(13)
C4 0.0215(14) 0.0163(13) 0.0167(13) 0.0013(11) 0.0059(11) 0.0008(11)
C6 0.0225(15) 0.0202(14) 0.0175(13) -0.0007(11) 0.0055(11) 0.0021(11)
C7 0.0318(18) 0.0264(16) 0.0283(16) -0.0038(13) 0.0163(14) 0.0007(13)
C8 0.0244(15) 0.0254(15) 0.0140(13) 0.0012(11) 0.0075(11) 0.0042(12)
C10 0.0221(15) 0.0215(14) 0.0190(14) 0.0024(11) 0.0076(12) 0.0021(12)
C12 0.0201(14) 0.0258(15) 0.0154(13) 0.0025(11) 0.0084(11) 0.0039(12)
O7 0.112(5) 0.130(5) 0.151(6) -0.011(4) 0.043(4) 0.015(4)
N3 0.066(3) 0.082(4) 0.107(4) 0.015(3) 0.025(3) -0.002(3)
C9 0.045(3) 0.124(6) 0.068(4) 0.001(3) 0.014(3) -0.022(3)
C11 0.079(5) 0.091(5) 0.233(11) -0.002(6) 0.081(6) -0.013(4)
O8 0.0405(18) 0.069(2) 0.080(3) -0.0151(19) 0.0127(17) -0.0197(17)

loop_
_atom_type_symbol
_atom_type_description
_atom_type_scat_dispersion_real
_atom_type_scat_dispersion_imag
_atom_type_scat_source
C C 0.0033 0.0016 'International Tables Vol C Tables 4.2.6.8 and 6.1.1.4'
H H 0.0000 0.0000 'International Tables Vol C Tables 4.2.6.8 and 6.1.1.4'
Co Co 0.3494 0.9721 'International Tables Vol C Tables 4.2.6.8 and 6.1.1.4'
N N 0.0061 0.0033 'International Tables Vol C Tables 4.2.6.8 and 6.1.1.4'
O O 0.0106 0.0060 'International Tables Vol C Tables 4.2.6.8 and 6.1.1.4'

loop_
_geom_angle_atom_site_label_1
_geom_angle_atom_site_label_2
_geom_angle_atom_site_label_3
_geom_angle
_geom_angle_site_symmetry_1
_geom_angle_site_symmetry_3
_geom_angle_publ_flag
O1 Co1 O2 91.58(9) . . ?
O1 Co1 O3 177.93(9) . . ?
O1 Co1 N1 88.68(9) . . ?
O1 Co1 N2 91.89(9) . 3_666 ?
O2 Co1 O3 89.54(9) . . ?
O2 Co1 N1 90.26(9) . . ?
O2 Co1 N2 165.82(9) . 3_666 ?
O3 Co1 N1 93.06(9) . . ?
O3 Co1 N2 87.44(9) . 3_666 ?
O4 Co1 O1 88.22(9) 3_566 . ?
O4 Co1 O2 96.89(10) 3_566 . ?
O4 Co1 O3 89.91(9) 3_566 . ?
O4 Co1 N1 172.28(10) 3_566 . ?
O4 Co1 N2 96.96(10) 3_566 3_666 ?
N1 Co1 N2 76.08(9) . 3_666 ?
C12 O1 Co1 129.2(2) . . ?
Co1 O2 H2A 109.4 . . ?
Co1 O2 H2B 109.4 . . ?
H2A O2 H2B 104.4 . . ?
Co1 O3 H3A 109.3 . . ?
Co1 O3 H3B 109.4 . . ?
H3A O3 H3B 104.5 . . ?
C10 O4 Co1 130.1(2) . 3_566 ?
C3 N1 Co1 128.3(2) . . ?
C4 N1 Co1 115.58(19) . . ?
C4 N1 C3 116.2(3) . . ?
C4 N2 Co1 114.89(19) . 3_666 ?
C4 N2 C7 116.5(3) . . ?
C7 N2 Co1 128.5(2) . 3_666 ?
C6 C1 C10 121.6(3) 3_565 . ?
C8 C1 C6 119.3(3) . 3_565 ?
C8 C1 C10 118.9(3) . . ?
C3 C2 H2 121.0 . . ?
C3 C2 C7 117.9(3) . . ?
C7 C2 H2 121.0 . . ?
N1 C3 C2 121.4(3) . . ?
N1 C3 H3 119.3 . . ?
C2 C3 H3 119.3 . . ?
N1 C4 N2 126.6(3) . . ?
N1 C4 C4 116.6(3) . 3_666 ?
N2 C4 C4 116.9(3) . 3_666 ?
C1 C6 C12 123.3(3) 3_565 . ?
C8 C6 C1 118.6(3) . 3_565 ?
C8 C6 C12 118.0(3) . . ?
N2 C7 C2 121.4(3) . . ?
N2 C7 H7 119.3 . . ?
C2 C7 H7 119.3 . . ?
C1 C8 C6 122.1(3) . . ?
C1 C8 H8 119.0 . . ?
C6 C8 H8 119.0 . . ?
O4 C10 C1 116.8(3) . . ?
O5 C10 O4 125.2(3) . . ?
O5 C10 C1 117.9(3) . . ?
O1 C12 C6 115.9(3) . . ?
O6 C12 O1 125.8(3) . . ?
O6 C12 C6 118.1(3) . . ?
C9 N3 C13 120.7(7) . . ?
C11 N3 C9 118.6(6) . . ?
C11 N3 C13 119.9(7) . . ?
O7 C9 N3 109.4(7) . . ?
O7 C9 H9 125.3 . . ?
N3 C9 H9 125.3 . . ?
N3 C11 H11A 109.5 . . ?
N3 C11 H11B 109.5 . . ?
N3 C11 H11C 109.5 . . ?
H11A C11 H11B 109.5 . . ?
H11A C11 H11C 109.5 . . ?
H11B C11 H11C 109.5 . . ?
N3 C13 H13A 109.5 . . ?
N3 C13 H13B 109.5 . . ?
N3 C13 H13C 109.5 . . ?
H13A C13 H13B 109.5 . . ?
H13A C13 H13C 109.5 . . ?
H13B C13 H13C 109.5 . . ?
H8A O8 H8B 104.5 . . ?

loop_
_geom_bond_atom_site_label_1
_geom_bond_atom_site_label_2
_geom_bond_distance
_geom_bond_site_symmetry_2
_geom_bond_publ_flag
Co1 O1 2.074(2) . ?
Co1 O2 2.091(2) . ?
Co1 O3 2.098(2) . ?
Co1 O4 2.067(2) 3_566 ?
Co1 N1 2.170(3) . ?
Co1 N2 2.180(3) 3_666 ?
O1 C12 1.255(4) . ?
O2 H2A 0.8609 . ?
O2 H2B 0.8608 . ?
O3 H3A 0.8600 . ?
O3 H3B 0.8599 . ?
O4 C10 1.257(4) . ?
O5 C10 1.251(4) . ?
O6 C12 1.251(4) . ?
N1 C3 1.350(4) . ?
N1 C4 1.328(4) . ?
N2 C4 1.332(4) . ?
N2 C7 1.334(4) . ?
C1 C6 1.401(4) 3_565 ?
C1 C8 1.387(4) . ?
C1 C10 1.507(4) . ?
C2 H2 0.9400 . ?
C2 C3 1.373(5) . ?
C2 C7 1.380(5) . ?
C3 H3 0.9400 . ?
C4 C4 1.484(6) 3_666 ?
C6 C8 1.390(4) . ?
C6 C12 1.514(4) . ?
C7 H7 0.9400 . ?
C8 H8 0.9400 . ?
O7 C9 1.252(8) . ?
N3 C9 1.475(9) . ?
N3 C11 1.433(8) . ?
N3 C13 1.481(14) . ?
C9 H9 0.9400 . ?
C11 H11A 0.9700 . ?
C11 H11B 0.9700 . ?
C11 H11C 0.9700 . ?
C13 H13A 0.9700 . ?
C13 H13B 0.9700 . ?
C13 H13C 0.9700 . ?
O8 H8A 0.8600 . ?
O8 H8B 0.8597 . ?

loop_
_geom_torsion_atom_site_label_1
_geom_torsion_atom_site_label_2
_geom_torsion_atom_site_label_3
_geom_torsion_atom_site_label_4
_geom_torsion
_geom_torsion_site_symmetry_1
_geom_torsion_site_symmetry_2
_geom_torsion_site_symmetry_3
_geom_torsion_site_symmetry_4
_geom_torsion_publ_flag
Co1 O1 C12 O6 2.7(5) . . . . ?
Co1 O1 C12 C6 177.33(19) . . . . ?
Co1 O4 C10 O5 6.5(5) 3_566 . . . ?
Co1 O4 C10 C1 -170.0(2) 3_566 . . . ?
Co1 N1 C3 C2 179.4(3) . . . . ?
Co1 N1 C4 N2 179.4(2) . . . . ?
Co1 N1 C4 C4 -0.7(4) . . . 3_666 ?
Co1 N2 C4 N1 179.3(2) 3_666 . . . ?
Co1 N2 C4 C4 -0.5(4) 3_666 . . 3_666 ?
Co1 N2 C7 C2 -178.0(3) 3_666 . . . ?
C1 C6 C8 C1 1.0(5) 3_565 . . . ?
C1 C6 C12 O1 120.9(3) 3_565 . . . ?
C1 C6 C12 O6 -64.0(4) 3_565 . . . ?
C3 N1 C4 N2 -1.3(5) . . . . ?
C3 N1 C4 C4 178.6(3) . . . 3_666 ?
C3 C2 C7 N2 -0.5(5) . . . . ?
C4 N1 C3 C2 0.1(5) . . . . ?
C4 N2 C7 C2 -0.5(5) . . . . ?
C6 C1 C8 C6 -1.0(5) 3_565 . . . ?
C6 C1 C10 O4 -158.9(3) 3_565 . . . ?
C6 C1 C10 O5 24.3(4) 3_565 . . . ?
C7 N2 C4 N1 1.5(5) . . . . ?
C7 N2 C4 C4 -178.4(3) . . . 3_666 ?
C7 C2 C3 N1 0.7(5) . . . . ?
C8 C1 C10 O4 25.1(4) . . . . ?
C8 C1 C10 O5 -151.7(3) . . . . ?
C8 C6 C12 O1 -62.9(4) . . . . ?
C8 C6 C12 O6 112.2(3) . . . . ?
C10 C1 C8 C6 175.1(3) . . . . ?
C12 C6 C8 C1 -175.4(3) . . . . ?
C11 N3 C9 O7 169.3(8) . . . . ?
C13 N3 C9 O7 -0.8(10) . . . . ?
